data_4507599
loop_
_publ_author_name
'Bhardwaj, Rajni M.'
'Price, Louise S.'
'Price, Sarah L.'
'Reutzel-Edens, Susan M.'
'Miller, Gary J.'
'Oswald, Iain D. H.'
'Johnston, Blair F.'
'Florence, Alastair J.'

_publ_section_title
;
 Exploring the Experimental and Computed Crystal Energy Landscape of
 Olanzapine
;
_journal_issue 4
_journal_name_full 'Crystal Growth &amp; Design'
_journal_page_first 1602
_journal_paper_doi 10.1021/cg301826s
_journal_volume 13
_journal_year 2013
_chemical_formula_moiety '2(C17 H20 N4 S), (C3 H7 N O1) 2(H2 O1)'
_chemical_formula_sum 'C37 H51 N9 O3 S2'
_chemical_formula_weight 733.99
_chemical_name_common 'olanzapine N,N dimethylforamide hydrate'
_chemical_name_systematic
;
 ?
;
_space_group_IT_number 14
_symmetry_cell_setting monoclinic
_symmetry_space_group_name_Hall '-P 2ybc'
_symmetry_space_group_name_H-M 'P 1 21/c 1'
_atom_sites_solution_hydrogens geom
_atom_sites_solution_primary direct
_atom_sites_solution_secondary difmap
_audit_creation_method SHELXL-97
_cell_angle_alpha 90.00
_cell_angle_beta 93.348(2)
_cell_angle_gamma 90.00
_cell_formula_units_Z 4
_cell_length_a 14.9885(9)
_cell_length_b 12.7558(7)
_cell_length_c 19.8567(12)
_cell_measurement_reflns_used 7818
_cell_measurement_temperature 123(2)
_cell_measurement_theta_max 26.29
_cell_measurement_theta_min 2.99
_cell_volume 3789.9(4)
_computing_cell_refinement 'Bruker SAINT'
_computing_data_collection 'Bruker APEX2'
_computing_data_reduction 'Bruker SAINT'
_computing_molecular_graphics 'Bruker SHELXTL'
_computing_publication_material 'Bruker SHELXTL'
_computing_structure_refinement 'SHELXL-97 (Sheldrick, 2008)'
_computing_structure_solution 'SHELXS-97 (Sheldrick, 2008)'
_diffrn_ambient_temperature 123(2)
_diffrn_measured_fraction_theta_full 0.994
_diffrn_measured_fraction_theta_max 0.994
_diffrn_measurement_device_type 'Bruker APEX-II CCD'
_diffrn_measurement_method '\f and \w scans'
_diffrn_radiation_monochromator graphite
_diffrn_radiation_source 'fine-focus sealed tube'
_diffrn_radiation_type MoK\a
_diffrn_radiation_wavelength 0.71073
_diffrn_reflns_av_R_equivalents 0.0449
_diffrn_reflns_av_sigmaI/netI 0.0439
_diffrn_reflns_limit_h_max 18
_diffrn_reflns_limit_h_min -14
_diffrn_reflns_limit_k_max 12
_diffrn_reflns_limit_k_min -15
_diffrn_reflns_limit_l_max 19
_diffrn_reflns_limit_l_min -24
_diffrn_reflns_number 29202
_diffrn_reflns_theta_full 26.44
_diffrn_reflns_theta_max 26.44
_diffrn_reflns_theta_min 1.36
_exptl_absorpt_coefficient_mu 0.189
_exptl_absorpt_correction_T_max 0.7454
_exptl_absorpt_correction_T_min 0.5393
_exptl_absorpt_correction_type multi-scan
_exptl_absorpt_process_details SADABS
_exptl_crystal_colour Yellow
_exptl_crystal_density_diffrn 1.286
_exptl_crystal_density_method 'not measured'
_exptl_crystal_description Plate
_exptl_crystal_F_000 1568
_exptl_crystal_size_max 0.405
_exptl_crystal_size_mid 0.337
_exptl_crystal_size_min 0.115
_refine_diff_density_max 0.354
_refine_diff_density_min -0.256
_refine_diff_density_rms 0.050
_refine_ls_extinction_method none
_refine_ls_goodness_of_fit_ref 1.015
_refine_ls_hydrogen_treatment mixed
_refine_ls_matrix_type full
_refine_ls_number_parameters 494
_refine_ls_number_reflns 7753
_refine_ls_number_restraints 0
_refine_ls_restrained_S_all 1.015
_refine_ls_R_factor_all 0.0674
_refine_ls_R_factor_gt 0.0400
_refine_ls_shift/su_max 0.000
_refine_ls_shift/su_mean 0.000
_refine_ls_structure_factor_coef Fsqd
_refine_ls_weighting_details 'calc w=1/[\s^2^(Fo^2^)+(0.0517P)^2^+1.4082P] where P=(Fo^2^+2Fc^2^)/3'
_refine_ls_weighting_scheme calc
_refine_ls_wR_factor_gt 0.0970
_refine_ls_wR_factor_ref 0.1137
_reflns_number_gt 5522
_reflns_number_total 7753
_reflns_threshold_expression >2\s(I)
_cod_data_source_file cg301826s_si_002.cif
_cod_data_source_block olanzapine_DMF_hydrate
_cod_depositor_comments
;
The following automatic conversions were performed:

'_symmetry_cell_setting' value 'Monoclinic' changed to 'monoclinic'
according to /home/saulius/struct/CIF-dictionaries/cif_core.dic
dictionary named 'cif_core.dic' version 2.4.2 from 2011-04-26.

Automatic conversion script
Id: cif_fix_values 1891 2012-01-12 08:04:46Z andrius 
;
_cod_original_sg_symbol_H-M P21/c
_cod_database_code 4507599

loop_
_symmetry_equiv_pos_as_xyz
'x, y, z'
'-x, y+1/2, -z+1/2'
'-x, -y, -z'
'x, -y-1/2, z-1/2'

loop_
_atom_site_label
_atom_site_type_symbol
_atom_site_fract_x
_atom_site_fract_y
_atom_site_fract_z
_atom_site_U_iso_or_equiv
_atom_site_adp_type
_atom_site_occupancy
_atom_site_symmetry_multiplicity
_atom_site_calc_flag
_atom_site_refinement_flags
O1W O 0.22540(9) 0.71925(11) 0.17010(8) 0.0272(3) Uani 1 1 d .
O2W O 0.72765(8) 0.25302(11) 0.19181(8) 0.0274(3) Uani 1 1 d .
N1S N 0.75513(10) 0.11168(13) 0.00904(8) 0.0318(4) Uani 1 1 d .
C1S C 0.77408(17) 0.03904(19) 0.06407(12) 0.0518(7) Uani 1 1 d .
H1S1 H 0.7895 0.0783 0.1055 0.078 Uiso 1 1 calc R
H1S2 H 0.8243 -0.0060 0.0535 0.078 Uiso 1 1 calc R
H1S3 H 0.7213 -0.0043 0.0704 0.078 Uiso 1 1 calc R
C2S C 0.7297(2) 0.0691(2) -0.05661(14) 0.0655(8) Uani 1 1 d .
H2S1 H 0.6934 0.1205 -0.0826 0.098 Uiso 1 1 calc R
H2S2 H 0.6949 0.0048 -0.0514 0.098 Uiso 1 1 calc R
H2S3 H 0.7834 0.0529 -0.0804 0.098 Uiso 1 1 calc R
O1S O 0.75695(10) 0.28006(12) -0.02681(8) 0.0448(4) Uani 1 1 d .
C3S C 0.76602(15) 0.21433(17) 0.01803(12) 0.0358(5) Uani 1 1 d .
H2N H 0.9071(14) 0.2546(15) 0.3168(10) 0.029(6) Uiso 1 1 d .
H1N H 0.4041(14) 0.7129(16) 0.3162(10) 0.031(6) Uiso 1 1 d .
H3S1 H 0.7819(16) 0.233(2) 0.0676(14) 0.068(8) Uiso 1 1 d .
H2W1 H 0.7485(16) 0.312(2) 0.1759(12) 0.048(7) Uiso 1 1 d .
H2W2 H 0.7463(14) 0.2507(17) 0.2399(13) 0.053(8) Uiso 1 1 d .
H1W1 H 0.2536(18) 0.651(2) 0.1697(14) 0.072(9) Uiso 1 1 d .
H1W2 H 0.231(2) 0.744(3) 0.1337(17) 0.090(12) Uiso 1 1 d .
S2 S 0.94705(3) 0.14355(4) 0.20270(2) 0.02511(13) Uani 1 1 d .
N5 N 0.96101(10) 0.27625(12) 0.31221(8) 0.0212(3) Uani 1 1 d .
N7 N 1.19233(9) 0.40306(11) 0.22918(7) 0.0197(3) Uani 1 1 d .
N8 N 1.30626(9) 0.53170(11) 0.15404(7) 0.0205(3) Uani 1 1 d .
C20 C 1.01445(11) 0.25393(13) 0.37202(9) 0.0190(4) Uani 1 1 d .
C29 C 1.15313(11) 0.26600(14) 0.43837(9) 0.0212(4) Uani 1 1 d .
H29 H 1.2133 0.2892 0.4437 0.025 Uiso 1 1 calc R
C21 C 1.10386(11) 0.28912(13) 0.37847(9) 0.0183(4) Uani 1 1 d .
N6 N 1.14571(9) 0.35456(11) 0.33255(7) 0.0197(3) Uani 1 1 d .
C18 C 1.07933(11) 0.26704(13) 0.23106(9) 0.0188(4) Uani 1 1 d .
C33 C 1.15992(11) 0.44797(14) 0.16443(9) 0.0199(4) Uani 1 1 d .
H33A H 1.1299 0.5157 0.1721 0.024 Uiso 1 1 calc R
H33B H 1.1158 0.4000 0.1417 0.024 Uiso 1 1 calc R
C22 C 1.13735(11) 0.34377(13) 0.26784(9) 0.0182(4) Uani 1 1 d .
C26 C 0.97860(12) 0.19933(14) 0.42488(9) 0.0244(4) Uani 1 1 d .
H26 H 0.9182 0.1765 0.4204 0.029 Uiso 1 1 calc R
C30 C 1.26067(11) 0.46919(14) 0.26358(9) 0.0200(4) Uani 1 1 d .
H30A H 1.2824 0.4358 0.3065 0.024 Uiso 1 1 calc R
H30B H 1.2348 0.5382 0.2742 0.024 Uiso 1 1 calc R
C23 C 1.10005(11) 0.20989(14) 0.17187(9) 0.0217(4) Uani 1 1 d .
H23 H 1.1542 0.2192 0.1500 0.026 Uiso 1 1 calc R
C31 C 1.33766(11) 0.48364(14) 0.21823(9) 0.0213(4) Uani 1 1 d .
H31A H 1.3838 0.5289 0.2411 0.026 Uiso 1 1 calc R
H31B H 1.3651 0.4147 0.2095 0.026 Uiso 1 1 calc R
C32 C 1.23790(11) 0.46482(14) 0.11987(9) 0.0216(4) Uani 1 1 d .
H32A H 1.2645 0.3963 0.1091 0.026 Uiso 1 1 calc R
H32B H 1.2161 0.4982 0.0770 0.026 Uiso 1 1 calc R
C19 C 0.99800(11) 0.23949(13) 0.25339(9) 0.0200(4) Uani 1 1 d .
C24 C 1.03559(12) 0.14123(14) 0.14980(10) 0.0255(4) Uani 1 1 d .
C28 C 1.11743(12) 0.21044(14) 0.49031(9) 0.0244(4) Uani 1 1 d .
H28 H 1.1531 0.1948 0.5302 0.029 Uiso 1 1 calc R
C34 C 1.38084(12) 0.54973(15) 0.11084(10) 0.0282(4) Uani 1 1 d .
H34A H 1.4246 0.5965 0.1339 0.042 Uiso 1 1 calc R
H34B H 1.3584 0.5821 0.0684 0.042 Uiso 1 1 calc R
H34C H 1.4094 0.4827 0.1013 0.042 Uiso 1 1 calc R
C27 C 1.02906(12) 0.17775(15) 0.48365(10) 0.0278(4) Uani 1 1 d .
H27 H 1.0034 0.1408 0.5193 0.033 Uiso 1 1 calc R
C25 C 1.03250(14) 0.07066(17) 0.08954(11) 0.0386(5) Uani 1 1 d .
H25A H 1.0887 0.0764 0.0670 0.058 Uiso 1 1 calc R
H25B H 0.9827 0.0913 0.0582 0.058 Uiso 1 1 calc R
H25C H 1.0241 -0.0020 0.1040 0.058 Uiso 1 1 calc R
S1 S 0.44286(3) 0.83281(4) 0.20653(2) 0.02386(13) Uani 1 1 d .
N1 N 0.45779(10) 0.69367(12) 0.31319(8) 0.0218(3) Uani 1 1 d .
N4 N 0.80156(9) 0.44614(11) 0.15373(8) 0.0207(3) Uani 1 1 d .
N2 N 0.64406(9) 0.62492(11) 0.33484(7) 0.0196(3) Uani 1 1 d .
C4 C 0.60042(11) 0.68987(13) 0.37992(9) 0.0183(4) Uani 1 1 d .
C16 C 0.75840(11) 0.50859(14) 0.26469(9) 0.0203(4) Uani 1 1 d .
H16A H 0.7322 0.4400 0.2759 0.024 Uiso 1 1 calc R
H16B H 0.7813 0.5422 0.3072 0.024 Uiso 1 1 calc R
C3 C 0.50976(11) 0.72035(13) 0.37292(9) 0.0191(4) Uani 1 1 d .
N3 N 0.68977(9) 0.57506(11) 0.23102(7) 0.0199(3) Uani 1 1 d .
C12 C 0.64878(11) 0.71846(13) 0.43929(9) 0.0216(4) Uani 1 1 d .
H12 H 0.7097 0.6983 0.4452 0.026 Uiso 1 1 calc R
C6 C 0.59726(12) 0.77123(13) 0.17560(9) 0.0214(4) Uani 1 1 d .
H6 H 0.6518 0.7640 0.1539 0.026 Uiso 1 1 calc R
C14 C 0.73404(11) 0.51546(14) 0.12090(9) 0.0221(4) Uani 1 1 d .
H14A H 0.7116 0.4842 0.0775 0.027 Uiso 1 1 calc R
H14B H 0.7615 0.5840 0.1112 0.027 Uiso 1 1 calc R
C10 C 0.52121(12) 0.80213(15) 0.48289(10) 0.0286(4) Uani 1 1 d .
H10 H 0.4942 0.8390 0.5179 0.034 Uiso 1 1 calc R
C7 C 0.53250(12) 0.84036(14) 0.15480(9) 0.0243(4) Uani 1 1 d .
C1 C 0.57618(11) 0.71005(13) 0.23327(9) 0.0192(4) Uani 1 1 d .
C13 C 0.65672(11) 0.53170(14) 0.16593(9) 0.0203(4) Uani 1 1 d .
H13A H 0.6127 0.5803 0.1438 0.024 Uiso 1 1 calc R
H13B H 0.6265 0.4639 0.1731 0.024 Uiso 1 1 calc R
C5 C 0.63508(10) 0.63423(13) 0.27001(9) 0.0183(4) Uani 1 1 d .
C9 C 0.47154(12) 0.77513(14) 0.42487(9) 0.0244(4) Uani 1 1 d .
H9 H 0.4102 0.7941 0.4201 0.029 Uiso 1 1 calc R
C2 C 0.49401(11) 0.73462(13) 0.25520(9) 0.0202(4) Uani 1 1 d .
C15 C 0.83418(11) 0.49258(14) 0.21860(9) 0.0219(4) Uani 1 1 d .
H15A H 0.8630 0.5608 0.2103 0.026 Uiso 1 1 calc R
H15B H 0.8796 0.4458 0.2409 0.026 Uiso 1 1 calc R
C17 C 0.87627(12) 0.43078(15) 0.11028(10) 0.0284(4) Uani 1 1 d .
H17A H 0.8535 0.4045 0.0662 0.043 Uiso 1 1 calc R
H17B H 0.9183 0.3799 0.1312 0.043 Uiso 1 1 calc R
H17C H 0.9069 0.4977 0.1044 0.043 Uiso 1 1 calc R
C11 C 0.61104(12) 0.77518(14) 0.48979(10) 0.0252(4) Uani 1 1 d .
H11 H 0.6463 0.7955 0.5289 0.030 Uiso 1 1 calc R
C8 C 0.53039(14) 0.91841(16) 0.09830(11) 0.0357(5) Uani 1 1 d .
H8A H 0.5849 0.9116 0.0736 0.054 Uiso 1 1 calc R
H8B H 0.5269 0.9894 0.1168 0.054 Uiso 1 1 calc R
H8C H 0.4781 0.9052 0.0676 0.054 Uiso 1 1 calc R

loop_
_atom_site_aniso_label
_atom_site_aniso_U_11
_atom_site_aniso_U_22
_atom_site_aniso_U_33
_atom_site_aniso_U_23
_atom_site_aniso_U_13
_atom_site_aniso_U_12
O1W 0.0214(7) 0.0239(8) 0.0367(9) 0.0015(6) 0.0048(6) 0.0016(6)
O2W 0.0220(7) 0.0214(7) 0.0389(9) 0.0023(6) 0.0039(6) -0.0032(5)
N1S 0.0362(9) 0.0282(9) 0.0308(10) 0.0052(7) -0.0006(8) -0.0029(7)
C1S 0.0643(16) 0.0435(14) 0.0457(15) 0.0179(12) -0.0123(13) -0.0178(12)
C2S 0.099(2) 0.0443(15) 0.0503(17) -0.0059(13) -0.0263(16) -0.0046(15)
O1S 0.0599(10) 0.0323(9) 0.0424(10) 0.0089(7) 0.0051(8) 0.0056(7)
C3S 0.0441(12) 0.0337(12) 0.0303(13) 0.0026(10) 0.0077(10) -0.0004(10)
S2 0.0212(2) 0.0279(3) 0.0265(3) -0.0018(2) 0.00270(19) -0.00678(18)
N5 0.0145(7) 0.0271(8) 0.0224(9) 0.0015(7) 0.0043(6) -0.0002(6)
N7 0.0180(7) 0.0214(8) 0.0198(8) 0.0022(6) 0.0018(6) -0.0039(6)
N8 0.0201(7) 0.0200(8) 0.0221(8) 0.0011(6) 0.0073(6) -0.0029(6)
C20 0.0176(8) 0.0188(9) 0.0209(10) -0.0015(7) 0.0047(7) 0.0016(7)
C29 0.0194(8) 0.0238(9) 0.0208(10) -0.0015(8) 0.0043(7) -0.0006(7)
C21 0.0211(8) 0.0155(8) 0.0189(9) -0.0011(7) 0.0056(7) -0.0010(7)
N6 0.0189(7) 0.0201(8) 0.0202(8) 0.0016(6) 0.0026(6) -0.0008(6)
C18 0.0192(8) 0.0183(9) 0.0190(9) 0.0044(7) 0.0026(7) -0.0003(7)
C33 0.0207(8) 0.0196(9) 0.0197(10) 0.0033(7) 0.0026(7) -0.0016(7)
C22 0.0163(8) 0.0179(9) 0.0208(10) 0.0016(7) 0.0034(7) 0.0014(7)
C26 0.0207(9) 0.0268(10) 0.0266(11) -0.0008(8) 0.0081(8) -0.0039(7)
C30 0.0196(8) 0.0208(9) 0.0198(10) 0.0013(7) 0.0022(7) -0.0039(7)
C23 0.0226(9) 0.0215(9) 0.0216(10) 0.0025(7) 0.0053(7) -0.0025(7)
C31 0.0187(8) 0.0213(9) 0.0243(10) -0.0004(8) 0.0039(7) -0.0012(7)
C32 0.0238(9) 0.0204(9) 0.0210(10) 0.0002(7) 0.0049(8) -0.0022(7)
C19 0.0183(8) 0.0200(9) 0.0217(10) 0.0022(7) 0.0000(7) 0.0007(7)
C24 0.0268(9) 0.0247(10) 0.0254(11) 0.0001(8) 0.0045(8) -0.0021(8)
C28 0.0257(9) 0.0298(10) 0.0177(10) 0.0016(8) 0.0024(8) 0.0020(8)
C34 0.0248(9) 0.0305(11) 0.0306(12) 0.0008(9) 0.0125(8) -0.0030(8)
C27 0.0294(10) 0.0319(11) 0.0229(11) 0.0048(8) 0.0094(8) -0.0028(8)
C25 0.0435(12) 0.0369(12) 0.0363(13) -0.0116(10) 0.0105(10) -0.0113(10)
S1 0.0200(2) 0.0252(3) 0.0266(3) 0.0006(2) 0.00323(19) 0.00610(18)
N1 0.0142(7) 0.0264(8) 0.0253(9) -0.0003(7) 0.0045(6) 0.0003(6)
N4 0.0207(7) 0.0188(8) 0.0235(9) -0.0006(6) 0.0093(6) 0.0021(6)
N2 0.0174(7) 0.0204(8) 0.0213(9) -0.0034(6) 0.0042(6) 0.0022(6)
C4 0.0192(8) 0.0156(8) 0.0207(10) 0.0020(7) 0.0068(7) 0.0005(7)
C16 0.0190(8) 0.0205(9) 0.0215(10) 0.0002(7) 0.0033(7) 0.0035(7)
C3 0.0184(8) 0.0179(9) 0.0216(10) 0.0034(7) 0.0055(7) -0.0010(7)
N3 0.0183(7) 0.0205(8) 0.0211(8) -0.0028(6) 0.0024(6) 0.0048(6)
C12 0.0207(8) 0.0227(9) 0.0217(10) 0.0017(8) 0.0040(7) 0.0004(7)
C6 0.0226(9) 0.0191(9) 0.0227(10) -0.0034(7) 0.0039(7) 0.0016(7)
C14 0.0260(9) 0.0193(9) 0.0216(10) -0.0011(7) 0.0062(8) 0.0002(7)
C10 0.0328(10) 0.0305(11) 0.0237(11) -0.0028(8) 0.0114(8) 0.0069(8)
C7 0.0258(9) 0.0231(10) 0.0244(11) -0.0030(8) 0.0055(8) 0.0013(7)
C1 0.0173(8) 0.0197(9) 0.0206(10) -0.0058(7) 0.0029(7) 0.0003(7)
C13 0.0209(8) 0.0203(9) 0.0199(10) -0.0032(7) 0.0030(7) 0.0018(7)
C5 0.0147(8) 0.0169(9) 0.0236(10) -0.0035(7) 0.0035(7) -0.0016(6)
C9 0.0206(9) 0.0260(10) 0.0276(11) 0.0009(8) 0.0099(8) 0.0050(7)
C2 0.0188(8) 0.0194(9) 0.0222(10) -0.0025(7) 0.0004(7) -0.0008(7)
C15 0.0180(8) 0.0203(9) 0.0278(11) 0.0001(8) 0.0068(8) 0.0013(7)
C17 0.0272(10) 0.0258(10) 0.0337(12) -0.0017(8) 0.0143(9) 0.0012(8)
C11 0.0291(10) 0.0277(10) 0.0190(10) -0.0017(8) 0.0034(8) 0.0002(8)
C8 0.0407(12) 0.0312(11) 0.0363(13) 0.0070(9) 0.0121(10) 0.0097(9)

loop_
_atom_type_symbol
_atom_type_description
_atom_type_scat_dispersion_real
_atom_type_scat_dispersion_imag
_atom_type_scat_source
C C 0.0033 0.0016 'International Tables Vol C Tables 4.2.6.8 and 6.1.1.4'
H H 0.0000 0.0000 'International Tables Vol C Tables 4.2.6.8 and 6.1.1.4'
N N 0.0061 0.0033 'International Tables Vol C Tables 4.2.6.8 and 6.1.1.4'
O O 0.0106 0.0060 'International Tables Vol C Tables 4.2.6.8 and 6.1.1.4'
S S 0.1246 0.1234 'International Tables Vol C Tables 4.2.6.8 and 6.1.1.4'

loop_
_geom_angle_atom_site_label_1
_geom_angle_atom_site_label_2
_geom_angle_atom_site_label_3
_geom_angle
H1W1 O1W H1W2 106(3)
H2W1 O2W H2W2 107(2)
C3S N1S C2S 121.06(19)
C3S N1S C1S 120.76(19)
C2S N1S C1S 118.06(19)
N1S C1S H1S1 109.5
N1S C1S H1S2 109.5
H1S1 C1S H1S2 109.5
N1S C1S H1S3 109.5
H1S1 C1S H1S3 109.5
H1S2 C1S H1S3 109.5
N1S C2S H2S1 109.5
N1S C2S H2S2 109.5
H2S1 C2S H2S2 109.5
N1S C2S H2S3 109.5
H2S1 C2S H2S3 109.5
H2S2 C2S H2S3 109.5
O1S C3S N1S 124.7(2)
O1S C3S H3S1 123.0(15)
N1S C3S H3S1 112.3(15)
C19 S2 C24 92.11(9)
C19 N5 C20 113.44(14)
C19 N5 H2N 113.5(14)
C20 N5 H2N 109.4(14)
C22 N7 C33 121.55(14)
C22 N7 C30 118.62(14)
C33 N7 C30 111.79(13)
C34 N8 C31 110.91(13)
C34 N8 C32 110.85(14)
C31 N8 C32 109.78(13)
C26 C20 C21 119.75(16)
C26 C20 N5 120.40(15)
C21 C20 N5 119.83(16)
C28 C29 C21 122.36(16)
C28 C29 H29 118.8
C21 C29 H29 118.8
C29 C21 N6 116.32(15)
C29 C21 C20 117.56(16)
N6 C21 C20 125.82(16)
C22 N6 C21 124.02(15)
C19 C18 C23 112.05(15)
C19 C18 C22 121.42(16)
C23 C18 C22 126.47(15)
N7 C33 C32 109.82(14)
N7 C33 H33A 109.7
C32 C33 H33A 109.7
N7 C33 H33B 109.7
C32 C33 H33B 109.7
H33A C33 H33B 108.2
N6 C22 N7 117.87(15)
N6 C22 C18 125.73(15)
N7 C22 C18 116.18(15)
C27 C26 C20 121.33(16)
C27 C26 H26 119.3
C20 C26 H26 119.3
N7 C30 C31 109.20(14)
N7 C30 H30A 109.8
C31 C30 H30A 109.8
N7 C30 H30B 109.8
C31 C30 H30B 109.8
H30A C30 H30B 108.3
C24 C23 C18 114.13(16)
C24 C23 H23 122.9
C18 C23 H23 122.9
N8 C31 C30 110.50(13)
N8 C31 H31A 109.6
C30 C31 H31A 109.6
N8 C31 H31B 109.6
C30 C31 H31B 109.6
H31A C31 H31B 108.1
N8 C32 C33 110.63(14)
N8 C32 H32A 109.5
C33 C32 H32A 109.5
N8 C32 H32B 109.5
C33 C32 H32B 109.5
H32A C32 H32B 108.1
C18 C19 N5 125.98(16)
C18 C19 S2 111.35(14)
N5 C19 S2 122.51(13)
C23 C24 C25 129.39(17)
C23 C24 S2 110.35(14)
C25 C24 S2 120.26(14)
C29 C28 C27 119.41(17)
C29 C28 H28 120.3
C27 C28 H28 120.3
N8 C34 H34A 109.5
N8 C34 H34B 109.5
H34A C34 H34B 109.5
N8 C34 H34C 109.5
H34A C34 H34C 109.5
H34B C34 H34C 109.5
C26 C27 C28 119.57(17)
C26 C27 H27 120.2
C28 C27 H27 120.2
C24 C25 H25A 109.5
C24 C25 H25B 109.5
H25A C25 H25B 109.5
C24 C25 H25C 109.5
H25A C25 H25C 109.5
H25B C25 H25C 109.5
C2 S1 C7 92.15(9)
C2 N1 C3 112.11(14)
C2 N1 H1N 111.4(14)
C3 N1 H1N 110.4(14)
C17 N4 C14 110.47(14)
C17 N4 C15 110.00(13)
C14 N4 C15 109.32(13)
C5 N2 C4 123.64(15)
C12 C4 N2 116.93(15)
C12 C4 C3 117.41(16)
N2 C4 C3 125.39(16)
N3 C16 C15 109.51(14)
N3 C16 H16A 109.8
C15 C16 H16A 109.8
N3 C16 H16B 109.8
C15 C16 H16B 109.8
H16A C16 H16B 108.2
C9 C3 C4 119.93(17)
C9 C3 N1 120.51(15)
C4 C3 N1 119.56(16)
C5 N3 C16 118.92(14)
C5 N3 C13 121.24(14)
C16 N3 C13 112.12(13)
C11 C12 C4 122.31(16)
C11 C12 H12 118.8
C4 C12 H12 118.8
C7 C6 C1 114.13(16)
C7 C6 H6 122.9
C1 C6 H6 122.9
N4 C14 C13 110.53(14)
N4 C14 H14A 109.5
C13 C14 H14A 109.5
N4 C14 H14B 109.5
C13 C14 H14B 109.5
H14A C14 H14B 108.1
C9 C10 C11 119.60(17)
C9 C10 H10 120.2
C11 C10 H10 120.2
C6 C7 C8 129.98(17)
C6 C7 S1 110.32(14)
C8 C7 S1 119.68(14)
C2 C1 C6 111.95(15)
C2 C1 C5 121.19(16)
C6 C1 C5 126.73(15)
N3 C13 C14 109.91(14)
N3 C13 H13A 109.7
C14 C13 H13A 109.7
N3 C13 H13B 109.7
C14 C13 H13B 109.7
H13A C13 H13B 108.2
N2 C5 N3 118.47(15)
N2 C5 C1 125.32(15)
N3 C5 C1 115.99(15)
C10 C9 C3 121.17(16)
C10 C9 H9 119.4
C3 C9 H9 119.4
C1 C2 N1 125.13(16)
C1 C2 S1 111.45(14)
N1 C2 S1 123.18(13)
N4 C15 C16 111.10(14)
N4 C15 H15A 109.4
C16 C15 H15A 109.4
N4 C15 H15B 109.4
C16 C15 H15B 109.4
H15A C15 H15B 108.0
N4 C17 H17A 109.5
N4 C17 H17B 109.5
H17A C17 H17B 109.5
N4 C17 H17C 109.5
H17A C17 H17C 109.5
H17B C17 H17C 109.5
C12 C11 C10 119.53(18)
C12 C11 H11 120.2
C10 C11 H11 120.2
C7 C8 H8A 109.5
C7 C8 H8B 109.5
H8A C8 H8B 109.5
C7 C8 H8C 109.5
H8A C8 H8C 109.5
H8B C8 H8C 109.5

loop_
_geom_bond_atom_site_label_1
_geom_bond_atom_site_label_2
_geom_bond_distance
O1W H1W1 0.97(3)
O1W H1W2 0.80(3)
O2W H2W1 0.88(3)
O2W H2W2 0.98(2)
N1S C3S 1.330(3)
N1S C2S 1.443(3)
N1S C1S 1.448(3)
C1S H1S1 0.9800
C1S H1S2 0.9800
C1S H1S3 0.9800
C2S H2S1 0.9800
C2S H2S2 0.9800
C2S H2S3 0.9800
O1S C3S 1.225(3)
C3S H3S1 1.03(3)
S2 C19 1.7333(18)
S2 C24 1.7401(19)
N5 C19 1.403(2)
N5 C20 1.422(2)
N5 H2N 0.86(2)
N7 C22 1.384(2)
N7 C33 1.464(2)
N7 C30 1.465(2)
N8 C34 1.467(2)
N8 C31 1.467(2)
N8 C32 1.468(2)
C20 C26 1.393(2)
C20 C21 1.412(2)
C29 C28 1.384(2)
C29 C21 1.394(2)
C29 H29 0.9500
C21 N6 1.410(2)
N6 C22 1.291(2)
C18 C19 1.367(2)
C18 C23 1.432(2)
C18 C22 1.474(2)
C33 C32 1.522(2)
C33 H33A 0.9900
C33 H33B 0.9900
C26 C27 1.381(3)
C26 H26 0.9500
C30 C31 1.516(2)
C30 H30A 0.9900
C30 H30B 0.9900
C23 C24 1.357(2)
C23 H23 0.9500
C31 H31A 0.9900
C31 H31B 0.9900
C32 H32A 0.9900
C32 H32B 0.9900
C24 C25 1.496(3)
C28 C27 1.388(3)
C28 H28 0.9500
C34 H34A 0.9800
C34 H34B 0.9800
C34 H34C 0.9800
C27 H27 0.9500
C25 H25A 0.9800
C25 H25B 0.9800
C25 H25C 0.9800
S1 C2 1.7332(18)
S1 C7 1.7409(18)
N1 C2 1.402(2)
N1 C3 1.422(2)
N1 H1N 0.85(2)
N4 C17 1.466(2)
N4 C14 1.468(2)
N4 C15 1.475(2)
N2 C5 1.292(2)
N2 C4 1.409(2)
C4 C12 1.396(2)
C4 C3 1.412(2)
C16 N3 1.464(2)
C16 C15 1.514(2)
C16 H16A 0.9900
C16 H16B 0.9900
C3 C9 1.396(2)
N3 C5 1.384(2)
N3 C13 1.465(2)
C12 C11 1.384(2)
C12 H12 0.9500
C6 C7 1.358(2)
C6 C1 1.436(2)
C6 H6 0.9500
C14 C13 1.519(2)
C14 H14A 0.9900
C14 H14B 0.9900
C10 C9 1.378(3)
C10 C11 1.389(3)
C10 H10 0.9500
C7 C8 1.499(3)
C1 C2 1.366(2)
C1 C5 1.474(2)
C13 H13A 0.9900
C13 H13B 0.9900
C9 H9 0.9500
C15 H15A 0.9900
C15 H15B 0.9900
C17 H17A 0.9800
C17 H17B 0.9800
C17 H17C 0.9800
C11 H11 0.9500
C8 H8A 0.9800
C8 H8B 0.9800
C8 H8C 0.9800

loop_
_geom_torsion_atom_site_label_1
_geom_torsion_atom_site_label_2
_geom_torsion_atom_site_label_3
_geom_torsion_atom_site_label_4
_geom_torsion
C2S N1S C3S O1S -0.9(4)
C1S N1S C3S O1S 175.1(2)
C19 N5 C20 C26 -124.44(18)
C19 N5 C20 C21 56.8(2)
C28 C29 C21 N6 174.22(16)
C28 C29 C21 C20 0.2(3)
C26 C20 C21 C29 0.7(2)
N5 C20 C21 C29 179.43(15)
C26 C20 C21 N6 -172.69(16)
N5 C20 C21 N6 6.0(3)
C29 C21 N6 C22 143.10(17)
C20 C21 N6 C22 -43.4(3)
C22 N7 C33 C32 -154.72(15)
C30 N7 C33 C32 56.98(18)
C21 N6 C22 N7 -170.49(15)
C21 N6 C22 C18 4.1(3)
C33 N7 C22 N6 -142.23(16)
C30 N7 C22 N6 4.0(2)
C33 N7 C22 C18 42.7(2)
C30 N7 C22 C18 -171.06(14)
C19 C18 C22 N6 35.6(3)
C23 C18 C22 N6 -141.46(18)
C19 C18 C22 N7 -149.77(16)
C23 C18 C22 N7 33.2(2)
C21 C20 C26 C27 -0.6(3)
N5 C20 C26 C27 -179.35(16)
C22 N7 C30 C31 152.80(15)
C33 N7 C30 C31 -57.88(18)
C19 C18 C23 C24 0.4(2)
C22 C18 C23 C24 177.67(17)
C34 N8 C31 C30 177.82(14)
C32 N8 C31 C30 -59.33(18)
N7 C30 C31 N8 58.68(18)
C34 N8 C32 C33 -178.99(14)
C31 N8 C32 C33 58.13(18)
N7 C33 C32 N8 -56.61(18)
C23 C18 C19 N5 175.83(16)
C22 C18 C19 N5 -1.6(3)
C23 C18 C19 S2 0.35(19)
C22 C18 C19 S2 -177.10(13)
C20 N5 C19 C18 -59.2(2)
C20 N5 C19 S2 115.86(15)
C24 S2 C19 C18 -0.73(14)
C24 S2 C19 N5 -176.39(15)
C18 C23 C24 C25 178.42(19)
C18 C23 C24 S2 -0.9(2)
C19 S2 C24 C23 0.93(15)
C19 S2 C24 C25 -178.47(17)
C21 C29 C28 C27 -1.2(3)
C20 C26 C27 C28 -0.3(3)
C29 C28 C27 C26 1.2(3)
C5 N2 C4 C12 -142.05(17)
C5 N2 C4 C3 44.0(3)
C12 C4 C3 C9 -1.2(2)
N2 C4 C3 C9 172.67(16)
C12 C4 C3 N1 179.61(15)
N2 C4 C3 N1 -6.5(3)
C2 N1 C3 C9 122.12(18)
C2 N1 C3 C4 -58.7(2)
C15 C16 N3 C5 -153.81(15)
C15 C16 N3 C13 56.42(18)
N2 C4 C12 C11 -174.92(16)
C3 C4 C12 C11 -0.5(3)
C17 N4 C14 C13 -179.84(14)
C15 N4 C14 C13 -58.67(17)
C1 C6 C7 C8 178.53(19)
C1 C6 C7 S1 0.4(2)
C2 S1 C7 C6 -0.67(15)
C2 S1 C7 C8 -179.01(16)
C7 C6 C1 C2 0.2(2)
C7 C6 C1 C5 -175.61(16)
C5 N3 C13 C14 154.31(15)
C16 N3 C13 C14 -56.71(18)
N4 C14 C13 N3 57.54(18)
C4 N2 C5 N3 171.87(15)
C4 N2 C5 C1 -2.5(3)
C16 N3 C5 N2 -3.1(2)
C13 N3 C5 N2 143.88(16)
C16 N3 C5 C1 171.82(14)
C13 N3 C5 C1 -41.2(2)
C2 C1 C5 N2 -37.7(3)
C6 C1 C5 N2 137.71(19)
C2 C1 C5 N3 147.81(16)
C6 C1 C5 N3 -36.8(2)
C11 C10 C9 C3 0.5(3)
C4 C3 C9 C10 1.3(3)
N1 C3 C9 C10 -179.58(17)
C6 C1 C2 N1 -175.14(16)
C5 C1 C2 N1 0.9(3)
C6 C1 C2 S1 -0.66(19)
C5 C1 C2 S1 175.37(13)
C3 N1 C2 C1 62.0(2)
C3 N1 C2 S1 -111.89(15)
C7 S1 C2 C1 0.76(14)
C7 S1 C2 N1 175.37(15)
C17 N4 C15 C16 -179.60(14)
C14 N4 C15 C16 58.95(18)
N3 C16 C15 N4 -57.33(18)
C4 C12 C11 C10 2.2(3)
C9 C10 C11 C12 -2.2(3)

loop_
_cod_related_entry_id
_cod_related_entry_database
_cod_related_entry_code
1 ChemSpider 30652537
